data_1541050
loop_
_publ_author_name
'Torardi, C.C.'
'Reiff, W.M.'
'Lazar, K.'
'Prince, E.'

_publ_section_title
;
 Synthesis, structure and low temperature magnetism of the new lithium and
 sodium insertion compounds: Li Fe(II) Cl Mo O4 and Na Fe(II) Cl Mo O4
;
_journal_name_full 'Journal of Physics and Chemistry of Solids'
_journal_page_first 741
_journal_page_last 750
_journal_volume 47
_journal_year 1986
_chemical_formula_sum 'Cl Fe Li Mo O4'
_chemical_name_systematic 'Li Fe Cl (Mo O4)'
_space_group_IT_number 11
_symmetry_space_group_name_Hall '-P 2yb'
_symmetry_space_group_name_H-M 'P 1 21/m 1'
_cell_angle_alpha 90
_cell_angle_beta 92.27
_cell_angle_gamma 90
_cell_formula_units_Z 2
_cell_length_a 6.9944
_cell_length_b 6.8712
_cell_length_c 5.0146
_cell_volume 240.812
_citation_journal_id_ASTM JPCSAW
_cod_data_source_file Torardi_JPCSAW_1986_220.cif
_cod_data_source_block Cl1Fe1Li1Mo1O4
_cod_original_cell_volume 240.8121
_cod_original_formula_sum 'Cl1 Fe1 Li1 Mo1 O4'
_cod_database_code 1541050

loop_
_symmetry_equiv_pos_as_xyz
x,y,z
-x,y+1/2,-z
-x,-y,-z
x,-y-1/2,z

loop_
_atom_site_label
_atom_site_type_symbol
_atom_site_fract_x
_atom_site_fract_y
_atom_site_fract_z
_atom_site_occupancy
_atom_site_U_iso_or_equiv
Li1 Li+1 0.5 0 0.5 1 0.0
O3 O-2 0.29 0.9581 0.2048 1 0.0
Mo1 Mo+6 0.7387 0.25 0.9995 1 0.0
Fe1 Fe+2 0.2506 0.25 0.1852 1 0.0
O1 O-2 0.5627 0.25 0.2442 1 0.0
Cl1 Cl-1 0.2679 0.25 0.6893 1 0.0
O2 O-2 0.9615 0.25 0.1588 1 0.0
